data_2237016
loop_
_publ_author_name
'Rajni Swamy, V.'
'Krishnakumar, R. V.'
'Srinivasan, N.'
'Gunasekaran, P.'
'Perumal, S.'

_publ_section_title
;
 5-Benzoyl-2-(1<i>H</i>-indol-3-yl)-4-[4-(propan-2-yl)phenyl]-4,5-dihydrofuran-3-carbonitrile
;
_journal_coeditor_code RZ5022
_journal_issue 12
_journal_name_full 'Acta Crystallographica Section E'
_journal_page_first o3441
_journal_paper_doi 10.1107/S1600536812046764
_journal_volume 68
_journal_year 2012
_chemical_formula_iupac 'C29 H24 N2 O2'
_chemical_formula_moiety 'C29 H24 N2 O2'
_chemical_formula_sum 'C29 H24 N2 O2'
_chemical_formula_weight 432.50
_chemical_name_systematic
;
5-Benzoyl-2-(1<i>H</i>-indol-3-yl)-4-[4-(propan-2-yl)phenyl]-4,5-dihydrofuran-
3-carbonitrile
;
_space_group_IT_number 14
_symmetry_cell_setting monoclinic
_symmetry_space_group_name_Hall '-P 2yn'
_symmetry_space_group_name_H-M 'P 1 21/n 1'
_atom_sites_solution_hydrogens geom
_atom_sites_solution_primary direct
_atom_sites_solution_secondary difmap
_audit_creation_method SHELXL-97
_cell_angle_alpha 90.00
_cell_angle_beta 110.3250(10)
_cell_angle_gamma 90.00
_cell_formula_units_Z 4
_cell_length_a 17.1073(4)
_cell_length_b 8.1230(2)
_cell_length_c 17.6160(4)
_cell_measurement_reflns_used 4455
_cell_measurement_temperature 298(2)
_cell_measurement_theta_max 25.9
_cell_measurement_theta_min 2.5
_cell_volume 2295.55(9)
_computing_cell_refinement 'SAINT (Bruker, 2009)'
_computing_data_collection 'APEX2 (Bruker, 2009)'
_computing_data_reduction 'SAINT (Bruker, 2009)'
_computing_molecular_graphics 'PLATON (Spek, 2009)'
_computing_publication_material 'SHELXL97 (Sheldrick, 2008)'
_computing_structure_refinement 'SHELXL97 (Sheldrick, 2008)'
_computing_structure_solution 'SHELXS97 (Sheldrick, 2008)'
_diffrn_ambient_temperature 298(2)
_diffrn_measured_fraction_theta_full 0.999
_diffrn_measured_fraction_theta_max 0.997
_diffrn_measurement_device_type 'Bruker SMART APEXII CCD'
_diffrn_measurement_method '\w and \f scans'
_diffrn_radiation_monochromator graphite
_diffrn_radiation_source 'fine-focus sealed tube'
_diffrn_radiation_type MoK\a
_diffrn_radiation_wavelength 0.71073
_diffrn_reflns_av_R_equivalents 0.0313
_diffrn_reflns_av_sigmaI/netI 0.0272
_diffrn_reflns_limit_h_max 20
_diffrn_reflns_limit_h_min -21
_diffrn_reflns_limit_k_max 9
_diffrn_reflns_limit_k_min -9
_diffrn_reflns_limit_l_max 21
_diffrn_reflns_limit_l_min -21
_diffrn_reflns_number 21711
_diffrn_reflns_theta_full 25.00
_diffrn_reflns_theta_max 25.92
_diffrn_reflns_theta_min 2.47
_exptl_absorpt_coefficient_mu 0.079
_exptl_absorpt_correction_T_max 0.986
_exptl_absorpt_correction_T_min 0.978
_exptl_absorpt_correction_type multi-scan
_exptl_absorpt_process_details '(<i>SADABS</i>; Bruker, 2009)'
_exptl_crystal_colour yellow
_exptl_crystal_density_diffrn 1.251
_exptl_crystal_density_method 'not measured'
_exptl_crystal_description block
_exptl_crystal_F_000 912
_exptl_crystal_size_max 0.30
_exptl_crystal_size_mid 0.24
_exptl_crystal_size_min 0.18
_refine_diff_density_max 0.137
_refine_diff_density_min -0.151
_refine_ls_extinction_coef 0.0037(8)
_refine_ls_extinction_expression Fc^*^=kFc[1+0.001xFc^2^\l^3^/sin(2\q)]^-1/4^
_refine_ls_extinction_method 'SHELXL97 (Sheldrick, 2008)'
_refine_ls_goodness_of_fit_ref 1.026
_refine_ls_hydrogen_treatment mixed
_refine_ls_matrix_type full
_refine_ls_number_parameters 313
_refine_ls_number_reflns 4455
_refine_ls_number_restraints 0
_refine_ls_restrained_S_all 1.026
_refine_ls_R_factor_all 0.0698
_refine_ls_R_factor_gt 0.0404
_refine_ls_shift/su_max 0.000
_refine_ls_shift/su_mean 0.000
_refine_ls_structure_factor_coef Fsqd
_refine_ls_weighting_details 'calc w=1/[\s^2^(Fo^2^)+(0.0478P)^2^+0.3844P] where P=(Fo^2^+2Fc^2^)/3'
_refine_ls_weighting_scheme calc
_refine_ls_wR_factor_gt 0.0992
_refine_ls_wR_factor_ref 0.1150
_reflns_number_gt 2979
_reflns_number_total 4455
_reflns_threshold_expression I>2sigma(I)
_cod_data_source_file rz5022.cif
_cod_data_source_block I
_cod_original_sg_symbol_H-M 'P 21/n'
_cod_database_code 2237016
_cod_database_fobs_code 2237016

loop_
_symmetry_equiv_pos_as_xyz
'x, y, z'
'-x+1/2, y+1/2, -z+1/2'
'-x, -y, -z'
'x-1/2, -y-1/2, z-1/2'

loop_
_atom_site_type_symbol
_atom_site_label
_atom_site_fract_x
_atom_site_fract_y
_atom_site_fract_z
_atom_site_U_iso_or_equiv
_atom_site_adp_type
_atom_site_calc_flag
_atom_site_refinement_flags
_atom_site_occupancy
_atom_site_symmetry_multiplicity
O O1 0.27185(7) 0.17860(13) 0.26234(6) 0.0553(3) Uani d . 1 1
O O2 0.14529(8) 0.34499(18) 0.16547(7) 0.0792(4) Uani d . 1 1
N N1 0.49191(10) 0.5602(2) 0.31131(9) 0.0752(5) Uani d . 1 1
N N2 0.40406(11) 0.3263(2) 0.52408(9) 0.0694(5) Uani d . 1 1
H H2 0.4434(13) 0.352(3) 0.5722(13) 0.088(6) Uiso d . 1 1
C C38 0.41572(11) 0.3360(2) 0.45193(10) 0.0611(5) Uani d . 1 1
H H38 0.4652 0.3669 0.4451 0.073 Uiso calc R 1 1
C C37 0.32392(12) 0.2788(2) 0.51144(10) 0.0623(5) Uani d . 1 1
C C36 0.28453(16) 0.2536(3) 0.56731(12) 0.0808(6) Uani d . 1 1
H H36 0.3124 0.2690 0.6224 0.097 Uiso calc R 1 1
C C35 0.20349(17) 0.2056(3) 0.53802(15) 0.0907(7) Uani d . 1 1
H H35 0.1756 0.1862 0.5740 0.109 Uiso calc R 1 1
C C34 0.16088(14) 0.1847(3) 0.45517(14) 0.0828(6) Uani d . 1 1
H H34 0.1051 0.1537 0.4371 0.099 Uiso calc R 1 1
C C33 0.20012(12) 0.2091(2) 0.39978(12) 0.0640(5) Uani d . 1 1
H H33 0.1721(10) 0.194(2) 0.3426(10) 0.063(5) Uiso d . 1 1
C C32 0.28362(11) 0.25594(19) 0.42818(9) 0.0527(4) Uani d . 1 1
C C31 0.34395(10) 0.29363(19) 0.39077(9) 0.0510(4) Uani d . 1 1
C C3 0.33352(9) 0.28117(19) 0.30620(9) 0.0481(4) Uani d . 1 1
C C2 0.37493(10) 0.34966(19) 0.26182(9) 0.0486(4) Uani d . 1 1
C C1 0.43942(11) 0.4654(2) 0.28977(9) 0.0544(4) Uani d . 1 1
C C5 0.34552(9) 0.27757(19) 0.17735(9) 0.0477(4) Uani d . 1 1
H H5 0.3302 0.3663 0.1371 0.057 Uiso calc R 1 1
C C4 0.26595(9) 0.18830(19) 0.17900(8) 0.0483(4) Uani d . 1 1
H H4 0.2641 0.0769 0.1571 0.058 Uiso calc R 1 1
C C41 0.18682(10) 0.2796(2) 0.13117(9) 0.0505(4) Uani d . 1 1
C C42 0.16376(9) 0.28783(19) 0.04210(9) 0.0472(4) Uani d . 1 1
C C43 0.20139(11) 0.1912(2) 0.00015(10) 0.0613(5) Uani d . 1 1
H H43 0.2440 0.1194 0.0281 0.074 Uiso calc R 1 1
C C44 0.17592(13) 0.2007(3) -0.08313(11) 0.0751(6) Uani d . 1 1
H H44 0.2012 0.1348 -0.1111 0.090 Uiso calc R 1 1
C C45 0.11360(13) 0.3069(2) -0.12478(11) 0.0725(5) Uani d . 1 1
H H45 0.0966 0.3129 -0.1809 0.087 Uiso calc R 1 1
C C46 0.07638(12) 0.4040(3) -0.08392(11) 0.0741(5) Uani d . 1 1
H H46 0.0343 0.4767 -0.1121 0.089 Uiso calc R 1 1
C C47 0.10122(11) 0.3943(2) -0.00096(10) 0.0633(5) Uani d . 1 1
H H47 0.0755 0.4604 0.0265 0.076 Uiso calc R 1 1
C C51 0.41055(9) 0.16822(19) 0.16311(9) 0.0486(4) Uani d . 1 1
C C52 0.44866(12) 0.2118(2) 0.10860(11) 0.0718(5) Uani d . 1 1
H H52 0.4313 0.3059 0.0772 0.086 Uiso calc R 1 1
C C53 0.51201(13) 0.1176(3) 0.10024(12) 0.0803(6) Uani d . 1 1
H H53 0.5365 0.1498 0.0630 0.096 Uiso calc R 1 1
C C54 0.54025(11) -0.0221(2) 0.14503(10) 0.0631(5) Uani d . 1 1
C C55 0.49997(10) -0.0680(2) 0.19778(10) 0.0579(4) Uani d . 1 1
H H55 0.5163 -0.1640 0.2280 0.070 Uiso calc R 1 1
C C56 0.43633(10) 0.0251(2) 0.20650(9) 0.0518(4) Uani d . 1 1
H H56 0.4086(9) -0.0097(19) 0.2440(9) 0.059(4) Uiso d . 1 1
C C6 0.61471(13) -0.1150(3) 0.14021(12) 0.0827(6) Uani d . 1 1
H H6 0.6245 -0.0765 0.0916 0.099 Uiso calc R 1 1
C C7 0.69188(13) -0.0692(4) 0.21299(13) 0.1129(9) Uani d . 1 1
H H7A 0.6812 -0.0901 0.2621 0.169 Uiso calc R 1 1
H H7B 0.7043 0.0453 0.2101 0.169 Uiso calc R 1 1
H H7C 0.7385 -0.1343 0.2123 0.169 Uiso calc R 1 1
C C8 0.60164(18) -0.2977(3) 0.1318(2) 0.1309(11) Uani d . 1 1
H H8A 0.5946 -0.3408 0.1797 0.196 Uiso calc R 1 1
H H8B 0.6492 -0.3484 0.1244 0.196 Uiso calc R 1 1
H H8C 0.5528 -0.3208 0.0857 0.196 Uiso calc R 1 1

loop_
_atom_site_aniso_label
_atom_site_aniso_U_11
_atom_site_aniso_U_22
_atom_site_aniso_U_33
_atom_site_aniso_U_12
_atom_site_aniso_U_13
_atom_site_aniso_U_23
O1 0.0631(7) 0.0602(7) 0.0400(6) -0.0138(6) 0.0145(5) -0.0035(5)
O2 0.0800(9) 0.1019(10) 0.0621(8) 0.0212(8) 0.0331(7) -0.0097(7)
N1 0.0769(11) 0.0719(11) 0.0629(10) -0.0211(9) 0.0067(8) -0.0012(8)
N2 0.0827(12) 0.0747(11) 0.0406(9) -0.0067(9) 0.0087(8) -0.0032(7)
C38 0.0699(11) 0.0623(11) 0.0458(10) -0.0031(9) 0.0134(8) -0.0008(8)
C37 0.0830(14) 0.0546(10) 0.0484(10) 0.0046(10) 0.0217(9) 0.0016(8)
C36 0.1129(18) 0.0812(14) 0.0558(12) 0.0064(13) 0.0389(12) 0.0030(10)
C35 0.1152(19) 0.0943(17) 0.0842(16) 0.0108(15) 0.0619(15) 0.0097(13)
C34 0.0788(14) 0.0842(15) 0.0955(17) 0.0055(12) 0.0432(13) 0.0062(12)
C33 0.0687(12) 0.0613(11) 0.0629(12) 0.0076(9) 0.0242(10) 0.0011(9)
C32 0.0651(11) 0.0443(9) 0.0472(9) 0.0069(8) 0.0176(8) 0.0011(7)
C31 0.0603(10) 0.0470(9) 0.0413(9) 0.0028(8) 0.0120(7) 0.0004(7)
C3 0.0512(9) 0.0442(9) 0.0435(9) 0.0018(7) 0.0094(7) -0.0024(7)
C2 0.0511(9) 0.0465(9) 0.0438(8) -0.0020(8) 0.0107(7) -0.0027(7)
C1 0.0584(10) 0.0531(10) 0.0450(9) -0.0036(9) 0.0095(8) -0.0004(8)
C5 0.0520(9) 0.0473(9) 0.0402(8) -0.0047(7) 0.0115(7) 0.0002(7)
C4 0.0556(9) 0.0490(9) 0.0394(8) -0.0055(7) 0.0155(7) -0.0059(7)
C41 0.0511(9) 0.0531(9) 0.0485(9) -0.0050(8) 0.0188(8) -0.0101(7)
C42 0.0453(9) 0.0486(9) 0.0460(9) -0.0057(7) 0.0137(7) -0.0074(7)
C43 0.0677(11) 0.0652(11) 0.0506(10) 0.0086(9) 0.0199(8) -0.0026(8)
C44 0.0912(14) 0.0846(14) 0.0548(11) 0.0057(12) 0.0320(11) -0.0082(10)
C45 0.0856(14) 0.0795(14) 0.0462(10) -0.0104(11) 0.0149(10) 0.0021(10)
C46 0.0728(12) 0.0755(13) 0.0581(12) 0.0063(10) 0.0030(10) 0.0016(10)
C47 0.0568(10) 0.0696(12) 0.0568(11) 0.0039(9) 0.0110(8) -0.0088(9)
C51 0.0525(9) 0.0532(9) 0.0392(8) -0.0068(8) 0.0148(7) -0.0013(7)
C52 0.0848(13) 0.0751(13) 0.0671(12) 0.0079(11) 0.0410(11) 0.0220(10)
C53 0.0857(14) 0.1008(16) 0.0742(13) 0.0119(12) 0.0528(11) 0.0227(12)
C54 0.0628(11) 0.0780(13) 0.0539(10) 0.0029(10) 0.0271(9) -0.0005(9)
C55 0.0620(11) 0.0598(11) 0.0529(10) 0.0034(9) 0.0212(8) 0.0046(8)
C56 0.0579(10) 0.0575(10) 0.0445(9) -0.0049(8) 0.0234(8) 0.0026(8)
C6 0.0760(13) 0.1117(18) 0.0713(13) 0.0184(13) 0.0393(11) 0.0067(12)
C7 0.0725(15) 0.190(3) 0.0792(16) 0.0226(16) 0.0300(13) 0.0053(16)
C8 0.125(2) 0.110(2) 0.182(3) 0.0356(18) 0.084(2) -0.005(2)

loop_
_atom_type_symbol
_atom_type_description
_atom_type_scat_dispersion_real
_atom_type_scat_dispersion_imag
_atom_type_scat_source
C C 0.0033 0.0016 'International Tables Vol C Tables 4.2.6.8 and 6.1.1.4'
H H 0.0000 0.0000 'International Tables Vol C Tables 4.2.6.8 and 6.1.1.4'
N N 0.0061 0.0033 'International Tables Vol C Tables 4.2.6.8 and 6.1.1.4'
O O 0.0106 0.0060 'International Tables Vol C Tables 4.2.6.8 and 6.1.1.4'

loop_
_geom_angle_atom_site_label_1
_geom_angle_atom_site_label_2
_geom_angle_atom_site_label_3
_geom_angle
C3 O1 C4 108.23(11)
C38 N2 C37 109.26(16)
C38 N2 H2 124.0(13)
C37 N2 H2 126.6(12)
N2 C38 C31 109.88(16)
N2 C38 H38 125.1
C31 C38 H38 125.1
N2 C37 C36 129.28(18)
N2 C37 C32 108.03(15)
C36 C37 C32 122.68(19)
C35 C36 C37 117.1(2)
C35 C36 H36 121.4
C37 C36 H36 121.4
C36 C35 C34 121.69(19)
C36 C35 H35 119.2
C34 C35 H35 119.2
C33 C34 C35 121.1(2)
C33 C34 H34 119.4
C35 C34 H34 119.4
C34 C33 C32 118.44(19)
C34 C33 H33 122.3(10)
C32 C33 H33 119.2(10)
C33 C32 C37 118.90(16)
C33 C32 C31 134.73(15)
C37 C32 C31 106.34(15)
C38 C31 C32 106.48(14)
C38 C31 C3 125.98(15)
C32 C31 C3 127.46(15)
C2 C3 O1 112.70(13)
C2 C3 C31 132.15(15)
O1 C3 C31 115.13(13)
C3 C2 C1 125.62(14)
C3 C2 C5 110.44(13)
C1 C2 C5 123.86(14)
N1 C1 C2 178.90(18)
C51 C5 C2 112.23(12)
C51 C5 C4 115.45(13)
C2 C5 C4 99.01(11)
C51 C5 H5 109.9
C2 C5 H5 109.9
C4 C5 H5 109.9
O1 C4 C41 109.06(12)
O1 C4 C5 107.08(11)
C41 C4 C5 112.38(12)
O1 C4 H4 109.4
C41 C4 H4 109.4
C5 C4 H4 109.4
O2 C41 C42 121.68(15)
O2 C41 C4 120.35(14)
C42 C41 C4 117.96(13)
C47 C42 C43 118.59(15)
C47 C42 C41 118.78(14)
C43 C42 C41 122.63(15)
C44 C43 C42 120.21(17)
C44 C43 H43 119.9
C42 C43 H43 119.9
C45 C44 C43 120.31(17)
C45 C44 H44 119.8
C43 C44 H44 119.8
C46 C45 C44 120.01(17)
C46 C45 H45 120.0
C44 C45 H45 120.0
C45 C46 C47 119.89(18)
C45 C46 H46 120.1
C47 C46 H46 120.1
C46 C47 C42 120.99(17)
C46 C47 H47 119.5
C42 C47 H47 119.5
C56 C51 C52 117.70(15)
C56 C51 C5 121.09(13)
C52 C51 C5 121.15(15)
C53 C52 C51 120.76(17)
C53 C52 H52 119.6
C51 C52 H52 119.6
C54 C53 C52 122.15(16)
C54 C53 H53 118.9
C52 C53 H53 118.9
C53 C54 C55 116.79(16)
C53 C54 C6 121.17(16)
C55 C54 C6 121.95(17)
C56 C55 C54 121.53(17)
C56 C55 H55 119.2
C54 C55 H55 119.2
C51 C56 C55 121.00(15)
C51 C56 H56 118.8(9)
C55 C56 H56 120.2(9)
C8 C6 C54 113.64(18)
C8 C6 C7 112.2(2)
C54 C6 C7 109.29(17)
C8 C6 H6 107.1
C54 C6 H6 107.1
C7 C6 H6 107.1
C6 C7 H7A 109.5
C6 C7 H7B 109.5
H7A C7 H7B 109.5
C6 C7 H7C 109.5
H7A C7 H7C 109.5
H7B C7 H7C 109.5
C6 C8 H8A 109.5
C6 C8 H8B 109.5
H8A C8 H8B 109.5
C6 C8 H8C 109.5
H8A C8 H8C 109.5
H8B C8 H8C 109.5

loop_
_geom_bond_atom_site_label_1
_geom_bond_atom_site_label_2
_geom_bond_distance
O1 C3 1.3557(18)
O1 C4 1.4384(17)
O2 C41 1.2043(18)
N1 C1 1.143(2)
N2 C38 1.356(2)
N2 C37 1.366(2)
N2 H2 0.91(2)
C38 C31 1.367(2)
C38 H38 0.9300
C37 C36 1.388(3)
C37 C32 1.399(2)
C36 C35 1.358(3)
C36 H36 0.9300
C35 C34 1.397(3)
C35 H35 0.9300
C34 C33 1.378(3)
C34 H34 0.9300
C33 C32 1.392(2)
C33 H33 0.961(16)
C32 C31 1.437(2)
C31 C3 1.441(2)
C3 C2 1.344(2)
C2 C1 1.402(2)
C2 C5 1.513(2)
C5 C51 1.511(2)
C5 C4 1.552(2)
C5 H5 0.9800
C4 C41 1.516(2)
C4 H4 0.9800
C41 C42 1.480(2)
C42 C47 1.380(2)
C42 C43 1.381(2)
C43 C44 1.380(2)
C43 H43 0.9300
C44 C45 1.370(3)
C44 H44 0.9300
C45 C46 1.365(3)
C45 H45 0.9300
C46 C47 1.375(2)
C46 H46 0.9300
C47 H47 0.9300
C51 C56 1.377(2)
C51 C52 1.381(2)
C52 C53 1.376(3)
C52 H52 0.9300
C53 C54 1.371(3)
C53 H53 0.9300
C54 C55 1.387(2)
C54 C6 1.508(3)
C55 C56 1.377(2)
C55 H55 0.9300
C56 H56 0.978(15)
C6 C8 1.501(3)
C6 C7 1.533(3)
C6 H6 0.9800
C7 H7A 0.9600
C7 H7B 0.9600
C7 H7C 0.9600
C8 H8A 0.9600
C8 H8B 0.9600
C8 H8C 0.9600

loop_
_geom_hbond_atom_site_label_D
_geom_hbond_atom_site_label_H
_geom_hbond_atom_site_label_A
_geom_hbond_site_symmetry_A
_geom_hbond_distance_DH
_geom_hbond_distance_HA
_geom_hbond_distance_DA
_geom_hbond_angle_DHA
C33 H33 O1 . 0.961(16) 2.569(15) 3.081(2) 113.5(11)
N2 H2 N1 3_666 0.91(2) 2.09(2) 2.973(2) 165.2(17)
C56 H56 O2 2_545 0.978(15) 2.411(16) 3.371(2) 166.9(13)

loop_
_geom_torsion_atom_site_label_1
_geom_torsion_atom_site_label_2
_geom_torsion_atom_site_label_3
_geom_torsion_atom_site_label_4
_geom_torsion
C37 N2 C38 C31 -0.6(2)
C38 N2 C37 C36 -179.78(19)
C38 N2 C37 C32 0.6(2)
N2 C37 C36 C35 -179.8(2)
C32 C37 C36 C35 -0.3(3)
C37 C36 C35 C34 -1.0(3)
C36 C35 C34 C33 1.3(3)
C35 C34 C33 C32 -0.2(3)
C34 C33 C32 C37 -1.0(3)
C34 C33 C32 C31 -179.20(18)
N2 C37 C32 C33 -179.12(16)
C36 C37 C32 C33 1.3(3)
N2 C37 C32 C31 -0.42(19)
C36 C37 C32 C31 179.96(16)
N2 C38 C31 C32 0.32(19)
N2 C38 C31 C3 -176.61(15)
C33 C32 C31 C38 178.46(19)
C37 C32 C31 C38 0.07(18)
C33 C32 C31 C3 -4.7(3)
C37 C32 C31 C3 176.94(15)
C4 O1 C3 C2 -5.21(17)
C4 O1 C3 C31 176.25(13)
C38 C31 C3 C2 -23.4(3)
C32 C31 C3 C2 160.29(17)
C38 C31 C3 O1 154.78(15)
C32 C31 C3 O1 -21.5(2)
O1 C3 C2 C1 177.33(14)
C31 C3 C2 C1 -4.4(3)
O1 C3 C2 C5 -5.75(18)
C31 C3 C2 C5 172.48(16)
C3 C2 C5 C51 -109.41(15)
C1 C2 C5 C51 67.58(19)
C3 C2 C5 C4 12.92(16)
C1 C2 C5 C4 -170.09(15)
C3 O1 C4 C41 -108.29(13)
C3 O1 C4 C5 13.55(15)
C51 C5 C4 O1 104.52(14)
C2 C5 C4 O1 -15.46(14)
C51 C5 C4 C41 -135.75(13)
C2 C5 C4 C41 104.28(13)
O1 C4 C41 O2 7.6(2)
C5 C4 C41 O2 -110.94(17)
O1 C4 C41 C42 -173.49(12)
C5 C4 C41 C42 67.93(17)
O2 C41 C42 C47 10.5(2)
C4 C41 C42 C47 -168.32(14)
O2 C41 C42 C43 -168.36(17)
C4 C41 C42 C43 12.8(2)
C47 C42 C43 C44 -0.6(3)
C41 C42 C43 C44 178.27(16)
C42 C43 C44 C45 0.5(3)
C43 C44 C45 C46 0.0(3)
C44 C45 C46 C47 -0.4(3)
C45 C46 C47 C42 0.3(3)
C43 C42 C47 C46 0.3(3)
C41 C42 C47 C46 -178.69(16)
C2 C5 C51 C56 63.99(19)
C4 C5 C51 C56 -48.45(19)
C2 C5 C51 C52 -113.25(17)
C4 C5 C51 C52 134.30(16)
C56 C51 C52 C53 -2.1(3)
C5 C51 C52 C53 175.27(17)
C51 C52 C53 C54 -0.1(3)
C52 C53 C54 C55 2.1(3)
C52 C53 C54 C6 -174.53(19)
C53 C54 C55 C56 -1.9(3)
C6 C54 C55 C56 174.67(17)
C52 C51 C56 C55 2.2(2)
C5 C51 C56 C55 -175.12(14)
C54 C55 C56 C51 -0.2(3)
C53 C54 C6 C8 -133.9(2)
C55 C54 C6 C8 49.6(3)
C53 C54 C6 C7 99.9(2)
C55 C54 C6 C7 -76.6(2)
